data_1561690
loop_
_publ_author_name
'Ren, Guo-Jian'
'Liu, Yan-Qing'
'Liu, Sui-Jun'

_publ_section_title
;
 Two novel metal-organic frameworks based on linear dicarboxylic acid and
 5-(4-pyridyl)tetrazole
;
_journal_name_full 'Journal of Solid State Chemistry'
_journal_page_first 79
_journal_page_last 82
_journal_paper_doi 10.1016/j.jssc.2015.09.005
_journal_volume 232
_journal_year 2015
_chemical_formula_sum 'C24 H8 Co2 N12 O5'
_chemical_formula_weight 662.28
_space_group_IT_number 138
_space_group_name_Hall '-P 4ac 2ac'
_space_group_name_H-M_alt 'P 42/n c m :2'
_symmetry_cell_setting tetragonal
_symmetry_space_group_name_H-M 'P 42/n c m :2'
_atom_sites_solution_hydrogens geom
_atom_sites_solution_primary direct
_atom_sites_solution_secondary difmap
_cell_angle_alpha 90.00
_cell_angle_beta 90.00
_cell_angle_gamma 90.00
_cell_formula_units_Z 4
_cell_length_a 14.2323(9)
_cell_length_b 14.2323(9)
_cell_length_c 28.235(3)
_cell_measurement_reflns_used 2175
_cell_measurement_temperature 113(2)
_cell_measurement_theta_max 40.652
_cell_measurement_theta_min 4.966
_cell_volume 5719.2(8)
_computing_cell_refinement 'CrystalClear (Rigaku Inc., 2008)'
_computing_data_collection 'CrystalClear (Rigaku Inc., 2008)'
_computing_data_reduction 'CrystalClear (Rigaku Inc., 2008)'
_computing_structure_refinement 'SHELXL-97 (Sheldrick, 1997)'
_computing_structure_solution 'SHELXS-97 (Sheldrick, 1990)'
_diffrn_ambient_temperature 113(2)
_diffrn_measured_fraction_theta_full 0.998
_diffrn_measured_fraction_theta_max 0.998
_diffrn_measurement_device_type 'CCD area detector'
_diffrn_measurement_method \w
_diffrn_radiation_monochromator graphite
_diffrn_radiation_source 'fine-focus sealed tube'
_diffrn_radiation_type MoK\a
_diffrn_radiation_wavelength 0.71073
_diffrn_reflns_av_R_equivalents 0.1485
_diffrn_reflns_av_sigmaI/netI 0.1319
_diffrn_reflns_limit_h_max 14
_diffrn_reflns_limit_h_min -18
_diffrn_reflns_limit_k_max 17
_diffrn_reflns_limit_k_min -18
_diffrn_reflns_limit_l_max 27
_diffrn_reflns_limit_l_min -37
_diffrn_reflns_number 34152
_diffrn_reflns_theta_full 28.31
_diffrn_reflns_theta_max 28.31
_diffrn_reflns_theta_min 1.44
_exptl_absorpt_coefficient_mu 0.612
_exptl_crystal_colour red
_exptl_crystal_density_diffrn 0.769
_exptl_crystal_density_method 'not measured'
_exptl_crystal_description square
_exptl_crystal_F_000 1372
_exptl_crystal_size_max 0.15
_exptl_crystal_size_mid 0.12
_exptl_crystal_size_min 0.10
_refine_diff_density_max 0.543
_refine_diff_density_min -0.487
_refine_diff_density_rms 0.077
_refine_ls_extinction_method none
_refine_ls_goodness_of_fit_ref 0.804
_refine_ls_hydrogen_treatment mixed
_refine_ls_matrix_type full
_refine_ls_number_parameters 126
_refine_ls_number_reflns 3751
_refine_ls_number_restraints 24
_refine_ls_restrained_S_all 0.814
_refine_ls_R_factor_all 0.1486
_refine_ls_R_factor_gt 0.0589
_refine_ls_shift/su_max 0.002
_refine_ls_shift/su_mean 0.000
_refine_ls_structure_factor_coef Fsqd
_refine_ls_weighting_details 'calc w=1/[\s^2^(Fo^2^)+(0.0888P)^2^+0.0000P] where P=(Fo^2^+2Fc^2^)/3'
_refine_ls_weighting_scheme calc
_refine_ls_wR_factor_gt 0.1520
_refine_ls_wR_factor_ref 0.1695
_reflns_number_gt 1504
_reflns_number_total 3751
_reflns_threshold_expression >2sigma(I)
_cod_data_source_file JSSC-2015-232-79.cif
_cod_data_source_block 2
_cod_original_sg_symbol_H-M P42/ncm
_cod_database_code 1561690

loop_
_symmetry_equiv_pos_as_xyz
'x, y, z'
'-y+1/2, x, z+1/2'
'-x+1/2, -y+1/2, z'
'y, -x+1/2, z+1/2'
'x+1/2, -y, -z+1/2'
'y+1/2, x+1/2, -z'
'-x, y+1/2, -z+1/2'
'-y, -x, -z'
'-x, -y, -z'
'y-1/2, -x, -z-1/2'
'x-1/2, y-1/2, -z'
'-y, x-1/2, -z-1/2'
'-x-1/2, y, z-1/2'
'-y-1/2, -x-1/2, z'
'x, -y-1/2, z-1/2'
'y, x, z'

loop_
_atom_site_label
_atom_site_type_symbol
_atom_site_fract_x
_atom_site_fract_y
_atom_site_fract_z
_atom_site_U_iso_or_equiv
_atom_site_adp_type
_atom_site_occupancy
_atom_site_symmetry_multiplicity
_atom_site_calc_flag
_atom_site_refinement_flags
_atom_site_disorder_assembly
_atom_site_disorder_group
Co1 Co 0.16359(3) 0.16359(3) 0.14828(2) 0.0401(2) Uani 1 2 d S . .
O1 O 0.05406(19) 0.16318(18) 0.09719(9) 0.0595(8) Uani 1 1 d . . .
O2 O 0.2500 0.2500 0.10006(18) 0.0453(12) Uani 1 4 d S . .
N1 N 0.3213(2) 0.06848(19) 0.20658(10) 0.0448(8) Uani 1 1 d . . .
N2 N 0.29171(18) 0.14178(18) 0.18196(9) 0.0392(7) Uani 1 1 d . . .
N3 N 0.08126(19) 0.08126(19) 0.19357(15) 0.0454(11) Uani 1 2 d S . .
N4 N -0.0906(12) 0.1623(12) 0.0366(5) 0.099(6) Uani 0.25 1 d P . .
C8 C 0.0544(3) -0.0626(3) 0.23513(14) 0.0616(12) Uani 1 1 d . . .
H8 H 0.0768 -0.1215 0.2439 0.074 Uiso 1 1 calc R . .
C7 C 0.1095(3) -0.0034(3) 0.20741(14) 0.0615(12) Uani 1 1 d . . .
H7 H 0.1687 -0.0240 0.1982 0.074 Uiso 1 1 calc R . .
C9 C -0.0336(2) -0.0336(2) 0.24956(19) 0.0474(14) Uani 1 2 d S . .
C10 C 0.4075(2) 0.0925(2) 0.22089(18) 0.0446(13) Uani 1 2 d S . .
C4 C 0.0899(3) 0.0899(3) 0.0788(2) 0.0600(16) Uani 1 2 d S . .
C5 C 0.0437(3) 0.0437(3) 0.0379(2) 0.0624(17) Uani 1 2 d S . .
C6 C -0.0376(4) 0.0821(3) 0.01931(15) 0.0854(16) Uani 1 1 d . . .
C2 C 0.1531(5) 0.3469(5) 0.0455(5) 0.067(4) Uani 0.50 2 d SPU . .
C1 C 0.224(2) 0.276(2) 0.0565(5) 0.172(17) Uani 0.50 2 d SPU . .
N5 N 0.2500 0.2500 0.0258(4) 0.245(10) Uani 1 4 d SU . .
C3 C 0.2805(16) 0.2805(16) -0.0248(6) 0.396(17) Uani 1 2 d SU . .

loop_
_atom_site_aniso_label
_atom_site_aniso_U_11
_atom_site_aniso_U_22
_atom_site_aniso_U_33
_atom_site_aniso_U_23
_atom_site_aniso_U_13
_atom_site_aniso_U_12
Co1 0.0403(3) 0.0403(3) 0.0396(4) -0.0035(2) -0.0035(2) -0.0055(3)
O1 0.0660(19) 0.0536(17) 0.0588(18) -0.0081(15) -0.0185(14) -0.0074(14)
O2 0.0503(18) 0.0503(18) 0.035(3) 0.000 0.000 -0.004(2)
N1 0.0449(19) 0.0396(17) 0.0499(19) 0.0070(15) -0.0092(15) -0.0006(14)
N2 0.0425(16) 0.0383(17) 0.0369(16) 0.0015(13) -0.0029(13) -0.0040(13)
N3 0.0402(15) 0.0402(15) 0.056(3) -0.0010(16) -0.0010(16) -0.005(2)
N4 0.117(14) 0.104(13) 0.076(11) -0.055(10) -0.041(10) -0.009(11)
C8 0.051(3) 0.043(2) 0.090(3) 0.017(2) 0.017(2) 0.0070(19)
C7 0.045(2) 0.049(3) 0.090(3) 0.008(2) 0.020(2) 0.0036(19)
C9 0.0420(19) 0.0420(19) 0.058(4) 0.0047(19) 0.0047(19) -0.003(2)
C10 0.0431(18) 0.0431(18) 0.048(3) 0.0032(18) -0.0032(18) 0.003(3)
C4 0.061(2) 0.061(2) 0.058(4) -0.012(2) -0.012(2) -0.013(3)
C5 0.070(3) 0.070(3) 0.046(4) -0.014(2) -0.014(2) -0.016(3)
C6 0.099(4) 0.085(4) 0.072(4) -0.025(3) -0.029(3) -0.007(3)
C2 0.051(5) 0.051(5) 0.099(11) 0.028(5) -0.028(5) 0.024(6)
C1 0.24(3) 0.24(3) 0.040(8) -0.046(13) 0.046(13) -0.20(3)
N5 0.355(16) 0.355(16) 0.025(6) 0.000 0.000 -0.152(18)
C3 0.46(2) 0.46(2) 0.267(15) -0.024(15) -0.024(15) 0.02(3)

loop_
_atom_type_symbol
_atom_type_description
_atom_type_scat_dispersion_real
_atom_type_scat_dispersion_imag
_atom_type_scat_source
C C 0.0033 0.0016 'International Tables Vol C Tables 4.2.6.8 and 6.1.1.4'
H H 0.0000 0.0000 'International Tables Vol C Tables 4.2.6.8 and 6.1.1.4'
Co Co 0.3494 0.9721 'International Tables Vol C Tables 4.2.6.8 and 6.1.1.4'
N N 0.0061 0.0033 'International Tables Vol C Tables 4.2.6.8 and 6.1.1.4'
O O 0.0106 0.0060 'International Tables Vol C Tables 4.2.6.8 and 6.1.1.4'

loop_
_geom_angle_atom_site_label_1
_geom_angle_atom_site_label_2
_geom_angle_atom_site_label_3
_geom_angle
_geom_angle_site_symmetry_1
_geom_angle_site_symmetry_3
N2 Co1 N2 93.02(14) 16 .
N2 Co1 N3 97.35(10) 16 .
N2 Co1 N3 97.35(10) . .
N2 Co1 O1 101.74(10) 16 .
N2 Co1 O1 162.48(10) . .
N3 Co1 O1 90.14(12) . .
N2 Co1 O1 162.48(10) 16 16
N2 Co1 O1 101.74(10) . 16
N3 Co1 O1 90.14(12) . 16
O1 Co1 O1 62.26(15) . 16
N2 Co1 O2 82.93(10) 16 .
N2 Co1 O2 82.93(10) . .
N3 Co1 O2 179.60(16) . .
O1 Co1 O2 89.52(11) . .
O1 Co1 O2 89.52(11) 16 .
N2 Co1 C4 132.45(8) 16 .
N2 Co1 C4 132.45(8) . .
N3 Co1 C4 90.57(18) . .
O1 Co1 C4 31.13(7) . .
O1 Co1 C4 31.13(7) 16 .
O2 Co1 C4 89.03(17) . .
C4 O1 Co1 89.2(3) . .
C1 O2 C1 47(3) . 3
C1 O2 Co1 124.4(5) . 3
C1 O2 Co1 124.5(5) 3 3
C1 O2 Co1 124.5(5) . .
C1 O2 Co1 124.4(5) 3 .
Co1 O2 Co1 103.9(2) 3 .
N2 N1 C10 104.5(3) . .
N1 N2 N2 109.40(16) . 14_665
N1 N2 Co1 129.6(2) . .
N2 N2 Co1 120.95(7) 14_665 .
C7 N3 C7 117.5(4) 16 .
C7 N3 Co1 121.2(2) 16 .
C7 N3 Co1 121.2(2) . .
C9 C8 C7 119.8(4) . .
C9 C8 H8 120.1 . .
C7 C8 H8 120.1 . .
N3 C7 C8 122.9(4) . .
N3 C7 H7 118.5 . .
C8 C7 H7 118.5 . .
C8 C9 C8 117.1(5) . 16
C8 C9 C10 121.5(2) . 12_556
C8 C9 C10 121.5(2) 16 12_556
N1 C10 N1 112.2(4) . 14_665
N1 C10 C9 123.9(2) . 10_656
N1 C10 C9 123.9(2) 14_665 10_656
O1 C4 O1 119.4(5) 16 .
O1 C4 C5 120.3(3) 16 .
O1 C4 C5 120.3(3) . .
O1 C4 Co1 59.7(3) 16 .
O1 C4 Co1 59.7(3) . .
C5 C4 Co1 178.2(4) . .
C6 C5 C6 121.3(6) . 16
C6 C5 C4 119.4(3) . .
C6 C5 C4 119.4(3) 16 .
C5 C6 C6 119.4(3) . 8
C5 C6 N4 128.2(7) . .
C6 C6 N4 112.2(6) 8 .
N5 C1 C1 58(2) . 3
N5 C1 O2 125(4) . .
C1 C1 O2 66.6(15) 3 .
N5 C1 C2 109(2) . .
C1 C1 C2 167.7(10) 3 .
O2 C1 C2 126(2) . .
C1 N5 C1 63(4) 3 .
C1 N5 C3 141.5(17) 3 3
C1 N5 C3 141.5(17) . 3
C1 N5 C3 141.5(17) 3 .
C1 N5 C3 141.5(17) . .
C3 N5 C3 47(2) 3 .
C3 C3 N5 66.7(11) 3 .

loop_
_geom_bond_atom_site_label_1
_geom_bond_atom_site_label_2
_geom_bond_distance
_geom_bond_site_symmetry_2
Co1 N2 2.080(3) 16
Co1 N2 2.080(3) .
Co1 N3 2.093(4) .
Co1 O1 2.124(2) .
Co1 O1 2.124(2) 16
Co1 O2 2.209(3) .
Co1 C4 2.460(6) .
O1 C4 1.272(4) .
O2 C1 1.34(2) .
O2 C1 1.34(2) 3
O2 Co1 2.209(3) 3
N1 N2 1.323(3) .
N1 C10 1.336(4) .
N2 N2 1.339(5) 14_665
N3 C7 1.329(4) 16
N3 C7 1.329(4) .
N4 C6 1.452(16) .
C8 C9 1.380(4) .
C8 C7 1.392(5) .
C8 H8 0.9300 .
C7 H7 0.9300 .
C9 C8 1.380(4) 16
C9 C10 1.450(7) 12_556
C10 N1 1.336(4) 14_665
C10 C9 1.450(7) 10_656
C4 O1 1.272(4) 16
C4 C5 1.483(7) .
C5 C6 1.383(5) .
C5 C6 1.383(5) 16
C6 C6 1.412(8) 8
C2 C1 1.45(4) .
C1 N5 1.02(2) .
C1 C1 1.07(8) 3
N5 C1 1.02(2) 3
N5 C3 1.56(2) 3
N5 C3 1.56(2) .
C3 C3 1.23(6) 3

loop_
_geom_torsion_atom_site_label_1
_geom_torsion_atom_site_label_2
_geom_torsion_atom_site_label_3
_geom_torsion_atom_site_label_4
_geom_torsion
_geom_torsion_site_symmetry_1
_geom_torsion_site_symmetry_2
_geom_torsion_site_symmetry_3
_geom_torsion_site_symmetry_4
N2 Co1 O1 C4 171.6(3) 16 . . .
N2 Co1 O1 C4 24.8(5) . . . .
N3 Co1 O1 C4 -90.9(3) . . . .
O1 Co1 O1 C4 -0.8(3) 16 . . .
O2 Co1 O1 C4 88.9(3) . . . .
N2 Co1 O2 C1 -104.2(18) 16 . . .
N2 Co1 O2 C1 161.8(18) . . . .
N3 Co1 O2 C1 28.8(18) . . . .
O1 Co1 O2 C1 -2.3(18) . . . .
O1 Co1 O2 C1 59.9(18) 16 . . .
C4 Co1 O2 C1 28.8(18) . . . .
N2 Co1 O2 C1 -161.8(18) 16 . . 3
N2 Co1 O2 C1 104.2(18) . . . 3
N3 Co1 O2 C1 -28.8(18) . . . 3
O1 Co1 O2 C1 -59.9(18) . . . 3
O1 Co1 O2 C1 2.3(18) 16 . . 3
C4 Co1 O2 C1 -28.8(18) . . . 3
N2 Co1 O2 Co1 46.97(7) 16 . . 3
N2 Co1 O2 Co1 -46.97(7) . . . 3
N3 Co1 O2 Co1 180.0(18) . . . 3
O1 Co1 O2 Co1 148.87(7) . . . 3
O1 Co1 O2 Co1 -148.87(7) 16 . . 3
C4 Co1 O2 Co1 180.0 . . . 3
C10 N1 N2 N2 -0.6(3) . . . 14_665
C10 N1 N2 Co1 -178.7(3) . . . .
N2 Co1 N2 N1 127.2(2) 16 . . .
N3 Co1 N2 N1 29.4(3) . . . .
O1 Co1 N2 N1 -85.2(4) . . . .
O1 Co1 N2 N1 -62.3(3) 16 . . .
O2 Co1 N2 N1 -150.3(3) . . . .
C4 Co1 N2 N1 -68.1(3) . . . .
N2 Co1 N2 N2 -50.78(11) 16 . . 14_665
N3 Co1 N2 N2 -148.59(9) . . . 14_665
O1 Co1 N2 N2 96.8(3) . . . 14_665
O1 Co1 N2 N2 119.72(8) 16 . . 14_665
O2 Co1 N2 N2 31.70(8) . . . 14_665
C4 Co1 N2 N2 113.9(2) . . . 14_665
N2 Co1 N3 C7 44.9(4) 16 . . 16
N2 Co1 N3 C7 138.9(4) . . . 16
O1 Co1 N3 C7 -57.0(4) . . . 16
O1 Co1 N3 C7 -119.2(4) 16 . . 16
O2 Co1 N3 C7 -88.1(4) . . . 16
C4 Co1 N3 C7 -88.1(4) . . . 16
N2 Co1 N3 C7 -138.9(4) 16 . . .
N2 Co1 N3 C7 -44.9(4) . . . .
O1 Co1 N3 C7 119.2(4) . . . .
O1 Co1 N3 C7 57.0(4) 16 . . .
O2 Co1 N3 C7 88.1(4) . . . .
C4 Co1 N3 C7 88.1(4) . . . .
C7 N3 C7 C8 0.4(8) 16 . . .
Co1 N3 C7 C8 -176.0(3) . . . .
C9 C8 C7 N3 -0.3(7) . . . .
C7 C8 C9 C8 0.3(8) . . . 16
C7 C8 C9 C10 -178.9(4) . . . 12_556
N2 N1 C10 N1 1.0(5) . . . 14_665
N2 N1 C10 C9 178.2(4) . . . 10_656
Co1 O1 C4 O1 1.3(6) . . . 16
Co1 O1 C4 C5 178.0(5) . . . .
N2 Co1 C4 O1 170.2(2) 16 . . 16
N2 Co1 C4 O1 11.2(4) . . . 16
N3 Co1 C4 O1 -89.3(3) . . . 16
O1 Co1 C4 O1 -178.7(6) . . . 16
O2 Co1 C4 O1 90.7(3) . . . 16
N2 Co1 C4 O1 -11.2(4) 16 . . .
N2 Co1 C4 O1 -170.2(2) . . . .
N3 Co1 C4 O1 89.3(3) . . . .
O1 Co1 C4 O1 178.7(6) 16 . . .
O2 Co1 C4 O1 -90.7(3) . . . .
N2 Co1 C4 C5 -100.51(16) 16 . . .
N2 Co1 C4 C5 100.51(16) . . . .
N3 Co1 C4 C5 0.000(4) . . . .
O1 Co1 C4 C5 -89.3(3) . . . .
O1 Co1 C4 C5 89.3(3) 16 . . .
O2 Co1 C4 C5 180.0(8) . . . .
O1 C4 C5 C6 178.0(5) 16 . . .
O1 C4 C5 C6 1.4(9) . . . .
Co1 C4 C5 C6 89.7(5) . . . .
O1 C4 C5 C6 -1.4(9) 16 . . 16
O1 C4 C5 C6 -178.0(5) . . . 16
Co1 C4 C5 C6 -89.7(5) . . . 16
C6 C5 C6 C6 0.0(12) 16 . . 8
C4 C5 C6 C6 -179.4(6) . . . 8
C6 C5 C6 N4 175.0(10) 16 . . .
C4 C5 C6 N4 -4.3(13) . . . .
C1 O2 C1 N5 0.0 3 . . .
Co1 O2 C1 N5 107.3(10) 3 . . .
Co1 O2 C1 N5 -107.3(10) . . . .
Co1 O2 C1 C1 107.3(10) 3 . . 3
Co1 O2 C1 C1 -107.3(10) . . . 3
C1 O2 C1 C2 179.994(4) 3 . . .
Co1 O2 C1 C2 -72.7(10) 3 . . .
Co1 O2 C1 C2 72.7(10) . . . .
O2 C1 N5 C1 0.000(8) . . . 3
C2 C1 N5 C1 -179.995(4) . . . 3
C1 C1 N5 C3 141(2) 3 . . 3
O2 C1 N5 C3 141(2) . . . 3
C2 C1 N5 C3 -39(2) . . . 3
C1 C1 N5 C3 -141(2) 3 . . .
O2 C1 N5 C3 -141(2) . . . .
C2 C1 N5 C3 39(2) . . . .
C1 N5 C3 C3 123(2) 3 . . 3
C1 N5 C3 C3 -123(2) . . . 3
